data_7128510
loop_
_publ_author_name
'Sugiura, Shinya'
'Maeda, Hiromitsu'

_publ_section_title
;
 Pyrrole-bridged quinones: \p-electronic systems that modulate electronic
 structures by tautomerism and deprotonation.
;
_journal_issue 57
_journal_name_full 'Chemical communications (Cambridge, England)'
_journal_page_first 6983
_journal_page_last 6986
_journal_paper_doi 10.1039/d1cc02691g
_journal_volume 57
_journal_year 2021
_chemical_formula_moiety 'C44 H51 N O2, H2 O'
_chemical_formula_sum 'C44 H53 N O3'
_chemical_formula_weight 643.87
_space_group_crystal_system monoclinic
_space_group_IT_number 14
_space_group_name_Hall '-P 2yn'
_space_group_name_H-M_alt 'P 1 21/n 1'
_atom_sites_solution_hydrogens mixed
_audit_creation_method SHELXL-2014/7
_audit_update_record
;
2021-04-09 deposited with the CCDC.	2021-06-17 downloaded from the CCDC.
;
_cell_angle_alpha 90
_cell_angle_beta 92.477(6)
_cell_angle_gamma 90
_cell_formula_units_Z 4
_cell_length_a 13.767(2)
_cell_length_b 9.1739(16)
_cell_length_c 29.862(5)
_cell_measurement_reflns_used 9426
_cell_measurement_temperature 90
_cell_measurement_theta_max 31.54
_cell_measurement_theta_min 2.47
_cell_volume 3768.0(11)
_computing_cell_refinement 'APEX3 v2019.11 (Bruker AXS Inc., 2019)'
_computing_data_collection 'Bruker Instrument Service V6.2.14 (Bruker AXS Inc., 2020)'
_computing_data_reduction 'SAINT V8.40B (Bruker AXS Inc., 2013)'
_computing_structure_refinement 'SHELXL-2014 (Sheldrick, 2014)'
_computing_structure_solution 'SHELXT (Sheldrick, 2013)'
_diffrn_ambient_temperature 90
_diffrn_detector_area_resol_mean 7.391
_diffrn_measured_fraction_theta_full 0.986
_diffrn_measured_fraction_theta_max 0.950
_diffrn_measurement_device_type 'Bruker D8 goniometer'
_diffrn_measurement_method 'omega scans'
_diffrn_radiation_monochromator 'Incoatec Helios multilayered confocal mirror'
_diffrn_radiation_type MoK\a
_diffrn_radiation_wavelength 0.71073
_diffrn_reflns_av_R_equivalents 0.1391
_diffrn_reflns_av_unetI/netI 0.1526
_diffrn_reflns_Laue_measured_fraction_full 0.986
_diffrn_reflns_Laue_measured_fraction_max 0.950
_diffrn_reflns_limit_h_max 20
_diffrn_reflns_limit_h_min -20
_diffrn_reflns_limit_k_max 12
_diffrn_reflns_limit_k_min -13
_diffrn_reflns_limit_l_max 43
_diffrn_reflns_limit_l_min -41
_diffrn_reflns_number 37105
_diffrn_reflns_point_group_measured_fraction_full 0.986
_diffrn_reflns_point_group_measured_fraction_max 0.950
_diffrn_reflns_theta_full 25.242
_diffrn_reflns_theta_max 31.771
_diffrn_reflns_theta_min 2.475
_diffrn_source 'sealed tube'
_exptl_absorpt_coefficient_mu 0.070
_exptl_absorpt_correction_T_max 0.986
_exptl_absorpt_correction_T_min 0.73
_exptl_absorpt_correction_type multi-scan
_exptl_absorpt_process_details
;
SADABS Sheldrick 1996
;
_exptl_crystal_colour purple
_exptl_crystal_density_diffrn 1.135
_exptl_crystal_description prism
_exptl_crystal_F_000 1392
_exptl_crystal_size_max 0.50
_exptl_crystal_size_mid 0.30
_exptl_crystal_size_min 0.20
_refine_diff_density_max 0.474
_refine_diff_density_min -0.423
_refine_diff_density_rms 0.096
_refine_ls_extinction_method none
_refine_ls_goodness_of_fit_ref 1.028
_refine_ls_hydrogen_treatment mixed
_refine_ls_matrix_type full
_refine_ls_number_parameters 453
_refine_ls_number_reflns 12194
_refine_ls_number_restraints 0
_refine_ls_restrained_S_all 1.028
_refine_ls_R_factor_all 0.1551
_refine_ls_R_factor_gt 0.1054
_refine_ls_shift/su_max 0.000
_refine_ls_shift/su_mean 0.000
_refine_ls_structure_factor_coef Fsqd
_refine_ls_weighting_details 'w=1/[\s^2^(Fo^2^)+(0.1457P)^2^+1.0344P] where P=(Fo^2^+2Fc^2^)/3'
_refine_ls_weighting_scheme calc
_refine_ls_wR_factor_gt 0.2580
_refine_ls_wR_factor_ref 0.2961
_reflns_Friedel_coverage 0.000
_reflns_number_gt 7536
_reflns_number_total 12194
_reflns_threshold_expression 'I > 2\s(I)'
_cod_data_source_file d1cc02691g2.cif
_cod_data_source_block mo_210201_ss_4_1_0m_a
_cod_depositor_comments 'Adding full bibliography for 7128507--7128511.cif.'
_cod_original_cell_volume 3768.1(11)
_cod_original_sg_symbol_H-M 'P 21/n'
_cod_database_code 7128510
_shelx_shelxl_version_number 2014/7
_shelx_space_group_comment
;
The symmetry employed for this shelxl refinement is uniquely defined
by the following loop, which should always be used as a source of
symmetry information in preference to the above space-group names.
They are only intended as comments.
;
_shelx_estimated_absorpt_t_min 0.966
_shelx_estimated_absorpt_t_max 0.986

loop_
_space_group_symop_operation_xyz
'x, y, z'
'-x+1/2, y+1/2, -z+1/2'
'-x, -y, -z'
'x-1/2, -y-1/2, z-1/2'

loop_
_atom_site_label
_atom_site_type_symbol
_atom_site_fract_x
_atom_site_fract_y
_atom_site_fract_z
_atom_site_U_iso_or_equiv
_atom_site_adp_type
_atom_site_occupancy
_atom_site_site_symmetry_order
_atom_site_calc_flag
_atom_site_refinement_flags_posn
_atom_site_refinement_flags_adp
_atom_site_refinement_flags_occupancy
_atom_site_disorder_assembly
_atom_site_disorder_group
O001 O 0.99233(13) 1.3130(2) 0.22340(6) 0.0312(4) Uani 1 1 d . . . . .
H53 H 1.058(5) 1.331(7) 0.240(2) 0.12(2) Uiso 1 1 d . . . . .
H1 H 0.945(3) 1.282(4) 0.2439(13) 0.048(10) Uiso 1 1 d . . . . .
O002 O 0.85177(13) 1.2319(2) 0.28063(7) 0.0339(4) Uani 1 1 d . . . . .
N003 N 0.59641(12) 0.7372(2) 0.36200(6) 0.0188(4) Uani 1 1 d . . . . .
H2 H 0.5540 0.7803 0.3435 0.023 Uiso 1 1 calc R U . . .
O004 O 0.23975(14) 0.2967(2) 0.37084(9) 0.0487(6) Uani 1 1 d . . . . .
C005 C 0.82662(15) 0.9543(2) 0.36266(7) 0.0194(4) Uani 1 1 d . . . . .
H3 H 0.8645 0.8989 0.3838 0.023 Uiso 1 1 calc R U . . .
C006 C 0.73145(14) 0.6902(2) 0.40588(7) 0.0182(4) Uani 1 1 d . . . . .
C007 C 0.72568(14) 0.9178(2) 0.35528(7) 0.0178(4) Uani 1 1 d . . . . .
C008 C 0.66780(14) 1.0123(2) 0.32707(7) 0.0193(4) Uani 1 1 d . . . . .
H4 H 0.5997 0.9956 0.3243 0.023 Uiso 1 1 calc R U . . .
C009 C 0.58083(15) 0.6064(2) 0.38318(7) 0.0194(4) Uani 1 1 d . . . . .
C00A C 0.68769(14) 0.7917(2) 0.37380(7) 0.0176(4) Uani 1 1 d . . . . .
C00B C 0.66772(15) 0.5772(2) 0.41111(7) 0.0203(4) Uani 1 1 d . . . . .
C00C C 0.87021(15) 1.0643(2) 0.34081(7) 0.0200(4) Uani 1 1 d . . . . .
C00D C 0.70564(15) 1.1247(3) 0.30408(7) 0.0211(4) Uani 1 1 d . . . . .
C00E C 0.41046(15) 0.5830(3) 0.35399(7) 0.0228(4) Uani 1 1 d . . . . .
H5 H 0.4144 0.6766 0.3406 0.027 Uiso 1 1 calc R U . . .
C00F C 0.40662(16) 0.2997(3) 0.39271(8) 0.0249(5) Uani 1 1 d . . . . .
C00G C 0.49506(15) 0.5251(2) 0.37783(7) 0.0214(4) Uani 1 1 d . . . . .
C00H C 0.82356(15) 0.7066(3) 0.43272(7) 0.0228(4) Uani 1 1 d . . . . .
C00I C 0.97836(15) 1.0994(3) 0.34999(8) 0.0247(5) Uani 1 1 d . . . . .
C00J C 0.48866(16) 0.3810(3) 0.39606(8) 0.0233(4) Uani 1 1 d . . . . .
H6 H 0.5446 0.3408 0.4112 0.028 Uiso 1 1 calc R U . . .
C00K C 0.81240(16) 1.1469(3) 0.30694(8) 0.0235(4) Uani 1 1 d . . . . .
C00L C 0.68646(17) 0.4572(3) 0.44361(8) 0.0256(5) Uani 1 1 d . . . . .
C00M C 1.03898(17) 1.0569(3) 0.30984(9) 0.0324(5) Uani 1 1 d . . . . .
H7 H 1.0332 0.9518 0.3045 0.049 Uiso 1 1 calc R U . . .
H8 H 1.1073 1.0819 0.3164 0.049 Uiso 1 1 calc R U . . .
H9 H 1.0150 1.1100 0.2831 0.049 Uiso 1 1 calc R U . . .
C00N C 0.32489(16) 0.5082(3) 0.34996(8) 0.0259(5) Uani 1 1 d . . . . .
C00O C 0.31851(17) 0.3627(3) 0.37126(9) 0.0298(5) Uani 1 1 d . . . . .
C00P C 0.64180(17) 1.2255(3) 0.27409(8) 0.0260(5) Uani 1 1 d . . . . .
C00Q C 0.73825(18) 0.3347(3) 0.43139(11) 0.0356(6) Uani 1 1 d . . . . .
H10 H 0.7582 0.3251 0.4015 0.043 Uiso 1 1 calc R U . . .
C00R C 0.53307(18) 1.2031(3) 0.28184(10) 0.0339(6) Uani 1 1 d . . . . .
H11 H 0.5208 1.2199 0.3135 0.051 Uiso 1 1 calc R U . . .
H12 H 0.5144 1.1032 0.2737 0.051 Uiso 1 1 calc R U . . .
H13 H 0.4947 1.2720 0.2633 0.051 Uiso 1 1 calc R U . . .
C00S C 0.40356(19) 0.1451(3) 0.41200(9) 0.0305(5) Uani 1 1 d . . . . .
C00T C 0.82808(19) 0.8113(4) 0.46699(8) 0.0358(6) Uani 1 1 d . . . . .
H14 H 0.7739 0.8731 0.4714 0.043 Uiso 1 1 calc R U . . .
C00U C 0.3686(2) 0.0343(3) 0.37623(10) 0.0381(6) Uani 1 1 d . . . . .
H15 H 0.3017 0.0575 0.3661 0.057 Uiso 1 1 calc R U . . .
H16 H 0.3708 -0.0640 0.3890 0.057 Uiso 1 1 calc R U . . .
H17 H 0.4109 0.0389 0.3507 0.057 Uiso 1 1 calc R U . . .
C00V C 0.6650(2) 1.3854(3) 0.28447(11) 0.0379(6) Uani 1 1 d . . . . .
H18 H 0.6608 1.4027 0.3167 0.057 Uiso 1 1 calc R U . . .
H19 H 0.6182 1.4480 0.2680 0.057 Uiso 1 1 calc R U . . .
H20 H 0.7309 1.4079 0.2754 0.057 Uiso 1 1 calc R U . . .
C00W C 1.02148(18) 1.0119(4) 0.39005(9) 0.0360(6) Uani 1 1 d . . . . .
H21 H 1.0176 0.9075 0.3833 0.054 Uiso 1 1 calc R U . . .
H22 H 0.9847 1.0328 0.4167 0.054 Uiso 1 1 calc R U . . .
H23 H 1.0896 1.0397 0.3957 0.054 Uiso 1 1 calc R U . . .
C00X C 0.23445(17) 0.5732(3) 0.32570(9) 0.0315(5) Uani 1 1 d . . . . .
C00Y C 0.90342(18) 0.6179(3) 0.42654(11) 0.0372(6) Uani 1 1 d . . . . .
H24 H 0.9019 0.5475 0.4032 0.045 Uiso 1 1 calc R U . . .
C00Z C 0.6580(2) 1.1913(4) 0.22430(9) 0.0396(7) Uani 1 1 d . . . . .
H25 H 0.6169 1.2552 0.2052 0.059 Uiso 1 1 calc R U . . .
H26 H 0.6410 1.0893 0.2181 0.059 Uiso 1 1 calc R U . . .
H27 H 0.7264 1.2075 0.2180 0.059 Uiso 1 1 calc R U . . .
C010 C 0.98979(19) 1.2614(3) 0.36132(12) 0.0407(7) Uani 1 1 d . . . . .
H28 H 1.0582 1.2826 0.3691 0.061 Uiso 1 1 calc R U . . .
H29 H 0.9502 1.2853 0.3868 0.061 Uiso 1 1 calc R U . . .
H30 H 0.9683 1.3201 0.3353 0.061 Uiso 1 1 calc R U . . .
C011 C 0.5047(2) 0.0946(3) 0.43014(11) 0.0405(7) Uani 1 1 d . . . . .
H31 H 0.5511 0.1010 0.4062 0.061 Uiso 1 1 calc R U . . .
H32 H 0.5007 -0.0066 0.4405 0.061 Uiso 1 1 calc R U . . .
H33 H 0.5265 0.1572 0.4552 0.061 Uiso 1 1 calc R U . . .
C012 C 0.15527(19) 0.6021(4) 0.35911(12) 0.0449(7) Uani 1 1 d . . . . .
H34 H 0.1774 0.6777 0.3804 0.067 Uiso 1 1 calc R U . . .
H35 H 0.1419 0.5122 0.3755 0.067 Uiso 1 1 calc R U . . .
H36 H 0.0958 0.6347 0.3429 0.067 Uiso 1 1 calc R U . . .
C013 C 0.2569(2) 0.7166(4) 0.30248(12) 0.0422(7) Uani 1 1 d . . . . .
H37 H 0.1981 0.7525 0.2864 0.063 Uiso 1 1 calc R U . . .
H38 H 0.3081 0.7008 0.2812 0.063 Uiso 1 1 calc R U . . .
H39 H 0.2789 0.7886 0.3249 0.063 Uiso 1 1 calc R U . . .
C014 C 0.3350(3) 0.1424(4) 0.45127(12) 0.0485(8) Uani 1 1 d . . . . .
H40 H 0.3580 0.2119 0.4743 0.073 Uiso 1 1 calc R U . . .
H41 H 0.3340 0.0441 0.4641 0.073 Uiso 1 1 calc R U . . .
H42 H 0.2692 0.1694 0.4404 0.073 Uiso 1 1 calc R U . . .
C015 C 0.6562(3) 0.4694(4) 0.48702(9) 0.0447(7) Uani 1 1 d . . . . .
H43 H 0.6189 0.5510 0.4956 0.054 Uiso 1 1 calc R U . . .
C016 C 0.1964(2) 0.4675(4) 0.28890(12) 0.0494(8) Uani 1 1 d . . . . .
H44 H 0.1363 0.5063 0.2748 0.074 Uiso 1 1 calc R U . . .
H45 H 0.1834 0.3723 0.3023 0.074 Uiso 1 1 calc R U . . .
H46 H 0.2453 0.4566 0.2663 0.074 Uiso 1 1 calc R U . . .
C017 C 0.7612(2) 0.2259(4) 0.46240(14) 0.0529(9) Uani 1 1 d . . . . .
H47 H 0.7953 0.1413 0.4537 0.063 Uiso 1 1 calc R U . . .
C018 C 0.9112(2) 0.8247(5) 0.49449(10) 0.0577(11) Uani 1 1 d . . . . .
H48 H 0.9142 0.8967 0.5174 0.069 Uiso 1 1 calc R U . . .
C019 C 0.9863(2) 0.6330(5) 0.45493(13) 0.0563(10) Uani 1 1 d . . . . .
H49 H 1.0411 0.5723 0.4508 0.068 Uiso 1 1 calc R U . . .
C01A C 0.7340(3) 0.2421(4) 0.50583(14) 0.0642(13) Uani 1 1 d . . . . .
H50 H 0.7522 0.1702 0.5275 0.077 Uiso 1 1 calc R U . . .
C01B C 0.6812(3) 0.3599(4) 0.51831(11) 0.0625(12) Uani 1 1 d . . . . .
H51 H 0.6612 0.3680 0.5483 0.075 Uiso 1 1 calc R U . . .
C01C C 0.9891(3) 0.7350(6) 0.48888(12) 0.0653(13) Uani 1 1 d . . . . .
H52 H 1.0453 0.7430 0.5084 0.078 Uiso 1 1 calc R U . . .

loop_
_atom_site_aniso_label
_atom_site_aniso_U_11
_atom_site_aniso_U_22
_atom_site_aniso_U_33
_atom_site_aniso_U_23
_atom_site_aniso_U_13
_atom_site_aniso_U_12
O001 0.0286(9) 0.0422(11) 0.0231(8) 0.0025(7) 0.0038(7) -0.0016(8)
O002 0.0290(9) 0.0303(10) 0.0435(10) 0.0162(8) 0.0153(8) -0.0025(7)
N003 0.0160(7) 0.0172(9) 0.0229(9) 0.0026(6) -0.0006(6) -0.0061(6)
O004 0.0251(9) 0.0316(12) 0.0895(17) 0.0037(11) 0.0029(10) -0.0147(8)
C005 0.0186(9) 0.0204(10) 0.0193(9) 0.0006(7) 0.0014(7) -0.0039(7)
C006 0.0182(9) 0.0162(9) 0.0203(9) 0.0017(7) 0.0017(7) -0.0031(7)
C007 0.0175(8) 0.0198(10) 0.0163(9) 0.0016(7) 0.0030(7) -0.0033(7)
C008 0.0161(8) 0.0209(10) 0.0209(10) 0.0012(7) 0.0034(7) -0.0040(7)
C009 0.0205(9) 0.0164(10) 0.0216(10) 0.0012(7) 0.0033(7) -0.0036(7)
C00A 0.0136(8) 0.0203(10) 0.0189(9) -0.0003(7) 0.0015(7) -0.0042(7)
C00B 0.0211(9) 0.0177(10) 0.0221(10) 0.0015(7) 0.0017(7) -0.0032(8)
C00C 0.0186(9) 0.0191(10) 0.0226(10) 0.0001(7) 0.0055(7) -0.0058(7)
C00D 0.0205(9) 0.0213(11) 0.0220(10) 0.0029(8) 0.0054(8) -0.0008(8)
C00E 0.0218(9) 0.0211(11) 0.0256(10) -0.0018(8) 0.0027(8) -0.0051(8)
C00F 0.0247(10) 0.0202(11) 0.0304(11) -0.0034(8) 0.0098(8) -0.0092(8)
C00G 0.0201(9) 0.0175(10) 0.0268(11) -0.0004(8) 0.0028(8) -0.0066(8)
C00H 0.0188(9) 0.0271(12) 0.0223(10) 0.0065(8) -0.0003(8) -0.0050(8)
C00I 0.0165(9) 0.0253(12) 0.0326(12) -0.0027(9) 0.0060(8) -0.0072(8)
C00J 0.0251(10) 0.0184(10) 0.0268(11) 0.0003(8) 0.0056(8) -0.0059(8)
C00K 0.0229(10) 0.0200(11) 0.0283(11) 0.0022(8) 0.0091(8) -0.0029(8)
C00L 0.0276(10) 0.0223(11) 0.0266(11) 0.0058(8) -0.0038(8) -0.0102(9)
C00M 0.0232(11) 0.0373(15) 0.0373(13) 0.0026(11) 0.0086(9) -0.0010(10)
C00N 0.0200(9) 0.0259(12) 0.0322(12) -0.0063(9) 0.0041(8) -0.0064(8)
C00O 0.0217(10) 0.0247(12) 0.0436(14) -0.0038(10) 0.0072(9) -0.0075(9)
C00P 0.0245(10) 0.0253(12) 0.0285(11) 0.0099(9) 0.0045(8) 0.0021(9)
C00Q 0.0258(11) 0.0280(14) 0.0529(16) 0.0101(11) 0.0001(11) 0.0006(10)
C00R 0.0255(11) 0.0343(14) 0.0418(14) 0.0114(11) 0.0009(10) 0.0024(10)
C00S 0.0341(12) 0.0214(12) 0.0369(13) -0.0010(9) 0.0101(10) -0.0110(10)
C00T 0.0326(12) 0.0540(18) 0.0208(11) -0.0046(11) 0.0018(9) -0.0146(12)
C00U 0.0423(14) 0.0229(13) 0.0499(16) -0.0055(11) 0.0104(12) -0.0103(11)
C00V 0.0357(13) 0.0230(13) 0.0555(17) 0.0087(11) 0.0065(12) 0.0036(10)
C00W 0.0222(11) 0.0502(18) 0.0351(13) 0.0027(12) -0.0043(9) -0.0122(11)
C00X 0.0206(10) 0.0281(13) 0.0453(14) -0.0056(10) -0.0038(9) -0.0064(9)
C00Y 0.0241(11) 0.0335(15) 0.0539(17) 0.0127(12) -0.0003(11) 0.0002(10)
C00Z 0.0481(16) 0.0448(17) 0.0263(12) 0.0130(11) 0.0065(11) 0.0144(13)
C010 0.0252(12) 0.0305(15) 0.067(2) -0.0133(13) 0.0076(12) -0.0123(10)
C011 0.0503(16) 0.0209(13) 0.0499(16) 0.0093(11) -0.0012(13) -0.0065(11)
C012 0.0247(12) 0.0385(17) 0.072(2) -0.0047(15) 0.0069(13) 0.0005(11)
C013 0.0284(12) 0.0367(16) 0.0601(19) 0.0099(13) -0.0135(12) -0.0071(11)
C014 0.0643(19) 0.0294(15) 0.0545(18) -0.0025(13) 0.0341(16) -0.0170(14)
C015 0.076(2) 0.0330(15) 0.0250(12) 0.0033(10) 0.0030(13) -0.0171(15)
C016 0.0391(15) 0.048(2) 0.060(2) -0.0114(15) -0.0175(14) -0.0068(14)
C017 0.0406(16) 0.0307(17) 0.086(3) 0.0256(16) -0.0163(16) -0.0055(12)
C018 0.0412(17) 0.106(3) 0.0251(13) -0.0013(16) -0.0079(12) -0.0277(19)
C019 0.0224(12) 0.071(3) 0.075(2) 0.038(2) -0.0054(13) 0.0005(14)
C01A 0.078(3) 0.041(2) 0.070(2) 0.0334(18) -0.037(2) -0.0291(19)
C01B 0.106(3) 0.050(2) 0.0307(15) 0.0172(14) -0.0120(17) -0.031(2)
C01C 0.0383(17) 0.113(4) 0.0425(17) 0.029(2) -0.0222(14) -0.029(2)

loop_
_atom_type_symbol
_atom_type_description
_atom_type_scat_dispersion_real
_atom_type_scat_dispersion_imag
_atom_type_scat_source
C C 0.0033 0.0016 'International Tables Vol C Tables 4.2.6.8 and 6.1.1.4'
H H 0.0000 0.0000 'International Tables Vol C Tables 4.2.6.8 and 6.1.1.4'
N N 0.0061 0.0033 'International Tables Vol C Tables 4.2.6.8 and 6.1.1.4'
O O 0.0106 0.0060 'International Tables Vol C Tables 4.2.6.8 and 6.1.1.4'

loop_
_geom_angle_atom_site_label_1
_geom_angle_atom_site_label_2
_geom_angle_atom_site_label_3
_geom_angle
_geom_angle_site_symmetry_1
_geom_angle_site_symmetry_3
_geom_angle_publ_flag
H53 O001 H1 110(4) . . ?
C009 N003 C00A 110.83(17) . . ?
C009 N003 H2 124.6 . . ?
C00A N003 H2 124.6 . . ?
C00C C005 C007 123.0(2) . . ?
C00C C005 H3 118.5 . . ?
C007 C005 H3 118.5 . . ?
C00B C006 C00A 108.13(18) . . ?
C00B C006 C00H 123.61(19) . . ?
C00A C006 C00H 127.99(19) . . ?
C00A C007 C008 121.90(18) . . ?
C00A C007 C005 120.63(19) . . ?
C008 C007 C005 117.43(19) . . ?
C00D C008 C007 122.93(19) . . ?
C00D C008 H4 118.5 . . ?
C007 C008 H4 118.5 . . ?
N003 C009 C00G 123.98(19) . . ?
N003 C009 C00B 106.48(17) . . ?
C00G C009 C00B 129.5(2) . . ?
N003 C00A C007 123.44(18) . . ?
N003 C00A C006 106.46(17) . . ?
C007 C00A C006 130.05(18) . . ?
C006 C00B C009 108.06(19) . . ?
C006 C00B C00L 122.78(19) . . ?
C009 C00B C00L 128.93(19) . . ?
C005 C00C C00K 118.48(19) . . ?
C005 C00C C00I 121.1(2) . . ?
C00K C00C C00I 120.44(19) . . ?
C008 C00D C00K 118.5(2) . . ?
C008 C00D C00P 122.03(19) . . ?
C00K C00D C00P 119.45(19) . . ?
C00N C00E C00G 122.4(2) . . ?
C00N C00E H5 118.8 . . ?
C00G C00E H5 118.8 . . ?
C00J C00F C00O 119.1(2) . . ?
C00J C00F C00S 121.3(2) . . ?
C00O C00F C00S 119.59(19) . . ?
C009 C00G C00J 120.9(2) . . ?
C009 C00G C00E 121.4(2) . . ?
C00J C00G C00E 117.76(19) . . ?
C00Y C00H C00T 119.2(2) . . ?
C00Y C00H C006 122.3(2) . . ?
C00T C00H C006 118.4(2) . . ?
C010 C00I C00C 109.4(2) . . ?
C010 C00I C00M 111.3(2) . . ?
C00C C00I C00M 111.19(19) . . ?
C010 C00I C00W 107.6(2) . . ?
C00C C00I C00W 111.59(18) . . ?
C00M C00I C00W 105.6(2) . . ?
C00F C00J C00G 123.0(2) . . ?
C00F C00J H6 118.5 . . ?
C00G C00J H6 118.5 . . ?
O002 C00K C00C 121.2(2) . . ?
O002 C00K C00D 120.4(2) . . ?
C00C C00K C00D 118.36(19) . . ?
C015 C00L C00Q 119.4(3) . . ?
C015 C00L C00B 120.2(2) . . ?
C00Q C00L C00B 120.4(2) . . ?
C00I C00M H7 109.5 . . ?
C00I C00M H8 109.5 . . ?
H7 C00M H8 109.5 . . ?
C00I C00M H9 109.5 . . ?
H7 C00M H9 109.5 . . ?
H8 C00M H9 109.5 . . ?
C00E C00N C00O 118.8(2) . . ?
C00E C00N C00X 121.8(2) . . ?
C00O C00N C00X 119.4(2) . . ?
O004 C00O C00F 121.2(2) . . ?
O004 C00O C00N 120.2(2) . . ?
C00F C00O C00N 118.64(19) . . ?
C00V C00P C00D 110.5(2) . . ?
C00V C00P C00R 107.1(2) . . ?
C00D C00P C00R 111.58(19) . . ?
C00V C00P C00Z 110.6(2) . . ?
C00D C00P C00Z 109.6(2) . . ?
C00R C00P C00Z 107.4(2) . . ?
C017 C00Q C00L 120.7(3) . . ?
C017 C00Q H10 119.6 . . ?
C00L C00Q H10 119.6 . . ?
C00P C00R H11 109.5 . . ?
C00P C00R H12 109.5 . . ?
H11 C00R H12 109.5 . . ?
C00P C00R H13 109.5 . . ?
H11 C00R H13 109.5 . . ?
H12 C00R H13 109.5 . . ?
C00F C00S C014 109.2(2) . . ?
C00F C00S C00U 111.3(2) . . ?
C014 C00S C00U 109.6(2) . . ?
C00F C00S C011 111.8(2) . . ?
C014 C00S C011 107.6(3) . . ?
C00U C00S C011 107.2(2) . . ?
C018 C00T C00H 120.2(3) . . ?
C018 C00T H14 119.9 . . ?
C00H C00T H14 119.9 . . ?
C00S C00U H15 109.5 . . ?
C00S C00U H16 109.5 . . ?
H15 C00U H16 109.5 . . ?
C00S C00U H17 109.5 . . ?
H15 C00U H17 109.5 . . ?
H16 C00U H17 109.5 . . ?
C00P C00V H18 109.5 . . ?
C00P C00V H19 109.5 . . ?
H18 C00V H19 109.5 . . ?
C00P C00V H20 109.5 . . ?
H18 C00V H20 109.5 . . ?
H19 C00V H20 109.5 . . ?
C00I C00W H21 109.5 . . ?
C00I C00W H22 109.5 . . ?
H21 C00W H22 109.5 . . ?
C00I C00W H23 109.5 . . ?
H21 C00W H23 109.5 . . ?
H22 C00W H23 109.5 . . ?
C013 C00X C012 108.1(3) . . ?
C013 C00X C00N 112.0(2) . . ?
C012 C00X C00N 110.2(2) . . ?
C013 C00X C016 106.7(3) . . ?
C012 C00X C016 110.1(2) . . ?
C00N C00X C016 109.6(2) . . ?
C00H C00Y C019 119.5(3) . . ?
C00H C00Y H24 120.3 . . ?
C019 C00Y H24 120.3 . . ?
C00P C00Z H25 109.5 . . ?
C00P C00Z H26 109.5 . . ?
H25 C00Z H26 109.5 . . ?
C00P C00Z H27 109.5 . . ?
H25 C00Z H27 109.5 . . ?
H26 C00Z H27 109.5 . . ?
C00I C010 H28 109.5 . . ?
C00I C010 H29 109.5 . . ?
H28 C010 H29 109.5 . . ?
C00I C010 H30 109.5 . . ?
H28 C010 H30 109.5 . . ?
H29 C010 H30 109.5 . . ?
C00S C011 H31 109.5 . . ?
C00S C011 H32 109.5 . . ?
H31 C011 H32 109.5 . . ?
C00S C011 H33 109.5 . . ?
H31 C011 H33 109.5 . . ?
H32 C011 H33 109.5 . . ?
C00X C012 H34 109.5 . . ?
C00X C012 H35 109.5 . . ?
H34 C012 H35 109.5 . . ?
C00X C012 H36 109.5 . . ?
H34 C012 H36 109.5 . . ?
H35 C012 H36 109.5 . . ?
C00X C013 H37 109.5 . . ?
C00X C013 H38 109.5 . . ?
H37 C013 H38 109.5 . . ?
C00X C013 H39 109.5 . . ?
H37 C013 H39 109.5 . . ?
H38 C013 H39 109.5 . . ?
C00S C014 H40 109.5 . . ?
C00S C014 H41 109.5 . . ?
H40 C014 H41 109.5 . . ?
C00S C014 H42 109.5 . . ?
H40 C014 H42 109.5 . . ?
H41 C014 H42 109.5 . . ?
C00L C015 C01B 119.4(3) . . ?
C00L C015 H43 120.3 . . ?
C01B C015 H43 120.3 . . ?
C00X C016 H44 109.5 . . ?
C00X C016 H45 109.5 . . ?
H44 C016 H45 109.5 . . ?
C00X C016 H46 109.5 . . ?
H44 C016 H46 109.5 . . ?
H45 C016 H46 109.5 . . ?
C01A C017 C00Q 119.3(4) . . ?
C01A C017 H47 120.4 . . ?
C00Q C017 H47 120.4 . . ?
C01C C018 C00T 120.4(4) . . ?
C01C C018 H48 119.8 . . ?
C00T C018 H48 119.8 . . ?
C01C C019 C00Y 120.6(3) . . ?
C01C C019 H49 119.7 . . ?
C00Y C019 H49 119.7 . . ?
C01B C01A C017 120.9(3) . . ?
C01B C01A H50 119.5 . . ?
C017 C01A H50 119.5 . . ?
C01A C01B C015 120.2(3) . . ?
C01A C01B H51 119.9 . . ?
C015 C01B H51 119.9 . . ?
C018 C01C C019 120.0(3) . . ?
C018 C01C H52 120.0 . . ?
C019 C01C H52 120.0 . . ?

loop_
_geom_bond_atom_site_label_1
_geom_bond_atom_site_label_2
_geom_bond_distance
_geom_bond_site_symmetry_2
_geom_bond_publ_flag
O001 H53 1.03(6) . ?
O001 H1 0.96(4) . ?
O002 C00K 1.248(3) . ?
N003 C009 1.377(3) . ?
N003 C00A 1.384(2) . ?
N003 H2 0.8800 . ?
O004 C00O 1.241(3) . ?
C005 C00C 1.356(3) . ?
C005 C007 1.437(3) . ?
C005 H3 0.9500 . ?
C006 C00B 1.371(3) . ?
C006 C00A 1.449(3) . ?
C006 C00H 1.478(3) . ?
C007 C00A 1.394(3) . ?
C007 C008 1.427(3) . ?
C008 C00D 1.355(3) . ?
C008 H4 0.9500 . ?
C009 C00G 1.400(3) . ?
C009 C00B 1.453(3) . ?
C00B C00L 1.483(3) . ?
C00C C00K 1.470(3) . ?
C00C C00I 1.536(3) . ?
C00D C00K 1.482(3) . ?
C00D C00P 1.537(3) . ?
C00E C00N 1.364(3) . ?
C00E C00G 1.440(3) . ?
C00E H5 0.9500 . ?
C00F C00J 1.354(3) . ?
C00F C00O 1.466(4) . ?
C00F C00S 1.532(4) . ?
C00G C00J 1.434(3) . ?
C00H C00Y 1.386(4) . ?
C00H C00T 1.403(4) . ?
C00I C010 1.531(4) . ?
C00I C00M 1.540(3) . ?
C00I C00W 1.538(4) . ?
C00J H6 0.9500 . ?
C00L C015 1.383(4) . ?
C00L C00Q 1.388(4) . ?
C00M H7 0.9800 . ?
C00M H8 0.9800 . ?
C00M H9 0.9800 . ?
C00N C00O 1.482(4) . ?
C00N C00X 1.534(4) . ?
C00P C00V 1.530(4) . ?
C00P C00R 1.538(3) . ?
C00P C00Z 1.545(4) . ?
C00Q C017 1.388(4) . ?
C00Q H10 0.9500 . ?
C00R H11 0.9800 . ?
C00R H12 0.9800 . ?
C00R H13 0.9800 . ?
C00S C014 1.537(4) . ?
C00S C00U 1.536(4) . ?
C00S C011 1.543(4) . ?
C00T C018 1.385(4) . ?
C00T H14 0.9500 . ?
C00U H15 0.9800 . ?
C00U H16 0.9800 . ?
C00U H17 0.9800 . ?
C00V H18 0.9800 . ?
C00V H19 0.9800 . ?
C00V H20 0.9800 . ?
C00W H21 0.9800 . ?
C00W H22 0.9800 . ?
C00W H23 0.9800 . ?
C00X C013 1.525(4) . ?
C00X C012 1.532(4) . ?
C00X C016 1.540(4) . ?
C00Y C019 1.398(4) . ?
C00Y H24 0.9500 . ?
C00Z H25 0.9800 . ?
C00Z H26 0.9800 . ?
C00Z H27 0.9800 . ?
C010 H28 0.9800 . ?
C010 H29 0.9800 . ?
C010 H30 0.9800 . ?
C011 H31 0.9800 . ?
C011 H32 0.9800 . ?
C011 H33 0.9800 . ?
C012 H34 0.9800 . ?
C012 H35 0.9800 . ?
C012 H36 0.9800 . ?
C013 H37 0.9800 . ?
C013 H38 0.9800 . ?
C013 H39 0.9800 . ?
C014 H40 0.9800 . ?
C014 H41 0.9800 . ?
C014 H42 0.9800 . ?
C015 C01B 1.404(4) . ?
C015 H43 0.9500 . ?
C016 H44 0.9800 . ?
C016 H45 0.9800 . ?
C016 H46 0.9800 . ?
C017 C01A 1.373(6) . ?
C017 H47 0.9500 . ?
C018 C01C 1.368(7) . ?
C018 H48 0.9500 . ?
C019 C01C 1.379(7) . ?
C019 H49 0.9500 . ?
C01A C01B 1.364(7) . ?
C01A H50 0.9500 . ?
C01B H51 0.9500 . ?
C01C H52 0.9500 . ?

loop_
_geom_torsion_atom_site_label_1
_geom_torsion_atom_site_label_2
_geom_torsion_atom_site_label_3
_geom_torsion_atom_site_label_4
_geom_torsion
_geom_torsion_site_symmetry_1
_geom_torsion_site_symmetry_2
_geom_torsion_site_symmetry_3
_geom_torsion_site_symmetry_4
_geom_torsion_publ_flag
C00C C005 C007 C00A 171.0(2) . . . . ?
C00C C005 C007 C008 -6.7(3) . . . . ?
C00A C007 C008 C00D -171.2(2) . . . . ?
C005 C007 C008 C00D 6.4(3) . . . . ?
C00A N003 C009 C00G -180.0(2) . . . . ?
C00A N003 C009 C00B 1.2(2) . . . . ?
C009 N003 C00A C007 175.75(19) . . . . ?
C009 N003 C00A C006 -2.0(2) . . . . ?
C008 C007 C00A N003 8.9(3) . . . . ?
C005 C007 C00A N003 -168.6(2) . . . . ?
C008 C007 C00A C006 -173.9(2) . . . . ?
C005 C007 C00A C006 8.6(3) . . . . ?
C00B C006 C00A N003 2.1(2) . . . . ?
C00H C006 C00A N003 -172.2(2) . . . . ?
C00B C006 C00A C007 -175.5(2) . . . . ?
C00H C006 C00A C007 10.3(4) . . . . ?
C00A C006 C00B C009 -1.4(2) . . . . ?
C00H C006 C00B C009 173.2(2) . . . . ?
C00A C006 C00B C00L -176.3(2) . . . . ?
C00H C006 C00B C00L -1.8(3) . . . . ?
N003 C009 C00B C006 0.2(2) . . . . ?
C00G C009 C00B C006 -178.6(2) . . . . ?
N003 C009 C00B C00L 174.7(2) . . . . ?
C00G C009 C00B C00L -4.1(4) . . . . ?
C007 C005 C00C C00K -2.1(3) . . . . ?
C007 C005 C00C C00I 179.8(2) . . . . ?
C007 C008 C00D C00K 2.5(3) . . . . ?
C007 C008 C00D C00P -179.7(2) . . . . ?
N003 C009 C00G C00J 171.5(2) . . . . ?
C00B C009 C00G C00J -9.9(4) . . . . ?
N003 C009 C00G C00E -8.5(3) . . . . ?
C00B C009 C00G C00E 170.0(2) . . . . ?
C00N C00E C00G C009 -177.2(2) . . . . ?
C00N C00E C00G C00J 2.7(3) . . . . ?
C00B C006 C00H C00Y 72.7(3) . . . . ?
C00A C006 C00H C00Y -113.9(3) . . . . ?
C00B C006 C00H C00T -104.2(3) . . . . ?
C00A C006 C00H C00T 69.2(3) . . . . ?
C005 C00C C00I C010 -127.2(3) . . . . ?
C00K C00C C00I C010 54.7(3) . . . . ?
C005 C00C C00I C00M 109.5(2) . . . . ?
C00K C00C C00I C00M -68.6(3) . . . . ?
C005 C00C C00I C00W -8.2(3) . . . . ?
C00K C00C C00I C00W 173.7(2) . . . . ?
C00O C00F C00J C00G -2.7(4) . . . . ?
C00S C00F C00J C00G 178.9(2) . . . . ?
C009 C00G C00J C00F 178.3(2) . . . . ?
C00E C00G C00J C00F -1.6(3) . . . . ?
C005 C00C C00K O002 -167.8(2) . . . . ?
C00I C00C C00K O002 10.3(3) . . . . ?
C005 C00C C00K C00D 11.0(3) . . . . ?
C00I C00C C00K C00D -170.9(2) . . . . ?
C008 C00D C00K O002 167.6(2) . . . . ?
C00P C00D C00K O002 -10.3(3) . . . . ?
C008 C00D C00K C00C -11.2(3) . . . . ?
C00P C00D C00K C00C 170.9(2) . . . . ?
C006 C00B C00L C015 89.5(3) . . . . ?
C009 C00B C00L C015 -84.3(3) . . . . ?
C006 C00B C00L C00Q -87.6(3) . . . . ?
C009 C00B C00L C00Q 98.6(3) . . . . ?
C00G C00E C00N C00O 0.6(4) . . . . ?
C00G C00E C00N C00X 178.1(2) . . . . ?
C00J C00F C00O O004 -173.9(3) . . . . ?
C00S C00F C00O O004 4.5(4) . . . . ?
C00J C00F C00O C00N 6.0(3) . . . . ?
C00S C00F C00O C00N -175.7(2) . . . . ?
C00E C00N C00O O004 174.9(3) . . . . ?
C00X C00N C00O O004 -2.6(4) . . . . ?
C00E C00N C00O C00F -4.9(3) . . . . ?
C00X C00N C00O C00F 177.5(2) . . . . ?
C008 C00D C00P C00V 131.2(2) . . . . ?
C00K C00D C00P C00V -51.0(3) . . . . ?
C008 C00D C00P C00R 12.2(3) . . . . ?
C00K C00D C00P C00R -170.0(2) . . . . ?
C008 C00D C00P C00Z -106.7(3) . . . . ?
C00K C00D C00P C00Z 71.1(3) . . . . ?
C015 C00L C00Q C017 -1.1(4) . . . . ?
C00B C00L C00Q C017 176.1(2) . . . . ?
C00J C00F C00S C014 113.3(3) . . . . ?
C00O C00F C00S C014 -65.0(3) . . . . ?
C00J C00F C00S C00U -125.5(3) . . . . ?
C00O C00F C00S C00U 56.1(3) . . . . ?
C00J C00F C00S C011 -5.6(3) . . . . ?
C00O C00F C00S C011 176.1(2) . . . . ?
C00Y C00H C00T C018 -0.5(4) . . . . ?
C006 C00H C00T C018 176.5(3) . . . . ?
C00E C00N C00X C013 7.5(4) . . . . ?
C00O C00N C00X C013 -175.0(2) . . . . ?
C00E C00N C00X C012 -112.9(3) . . . . ?
C00O C00N C00X C012 64.6(3) . . . . ?
C00E C00N C00X C016 125.8(3) . . . . ?
C00O C00N C00X C016 -56.7(3) . . . . ?
C00T C00H C00Y C019 0.9(4) . . . . ?
C006 C00H C00Y C019 -175.9(2) . . . . ?
C00Q C00L C015 C01B 2.1(4) . . . . ?
C00B C00L C015 C01B -175.1(3) . . . . ?
C00L C00Q C017 C01A -1.5(4) . . . . ?
C00H C00T C018 C01C -0.8(5) . . . . ?
C00H C00Y C019 C01C 0.0(5) . . . . ?
C00Q C017 C01A C01B 3.0(5) . . . . ?
C017 C01A C01B C015 -2.0(6) . . . . ?
C00L C015 C01B C01A -0.6(5) . . . . ?
C00T C018 C01C C019 1.8(5) . . . . ?
C00Y C019 C01C C018 -1.3(5) . . . . ?
